data_2312526
loop_
_publ_author_name
'Balasubramanian, Hemalatha'
'Ashraf, Aarifa Muhammed'
'Karuppannan, Srikanth'
'Poomani, Kumaradhas'

_publ_section_title
;
 Synthesis and structural investigation of salts of
 2-amino-3-methylpyridine with carboxylic acid derivatives: an
 experimental and theoretical study.
;
_journal_coeditor_code EF3056
_journal_issue 'Pt 7'
_journal_name_full 'Acta crystallographica. Section C, Structural chemistry'
_journal_page_first 302
_journal_page_last 310
_journal_paper_doi 10.1107/S2053229624005473
_journal_volume 80
_journal_year 2024
_chemical_formula_iupac 'C6 H9 N2 +, C7 H4 Cl1 O3 -'
_chemical_formula_moiety 'C6 H9 N2 +, C7 H4 Cl1 O3 -'
_chemical_formula_sum 'C13 H13 Cl N2 O3'
_chemical_formula_weight 280.7
_chemical_name_common
;
2-Amino-3-methylpyridinium 5-chlorosalicylate
;
_chemical_name_systematic
;
2-Amino-3-methylpyridin-1-ium 5-chloro-2-hydroxybenzoate
;
_space_group_IT_number 14
_space_group_name_Hall '-P 2ybc'
_space_group_name_H-M_alt 'P 1 21/c 1'
_symmetry_cell_setting monoclinic
_symmetry_space_group_name_Hall '-P 2ybc'
_symmetry_space_group_name_H-M 'P 1 21/c 1'
_atom_sites_solution_hydrogens difmap
_atom_sites_solution_primary dual
_atom_sites_solution_secondary dual
_audit_conform_dict_name cif_core.dic
_audit_conform_dict_version 2.4.5
_audit_creation_method 'WinGX routine CIF_UPDATE'
_cell_angle_alpha 90
_cell_angle_beta 106.7820(10)
_cell_angle_gamma 90
_cell_formula_units_Z 4
_cell_length_a 11.7399(2)
_cell_length_b 8.37310(10)
_cell_length_c 13.6779(2)
_cell_measurement_reflns_used 3194
_cell_measurement_temperature 293(2)
_cell_measurement_theta_max 28.33
_cell_measurement_theta_min 2.89
_cell_volume 1287.27(3)
_computing_cell_refinement
;
SAINT (Bruker, 2006)
;
_computing_data_collection
;
APEX2 (Bruker, 2006)
;
_computing_data_reduction
;
SAINT (Bruker, 2006)
;
_computing_molecular_graphics
;
ORTEP-3 for Windows (Farrugia, 2012) and
<i>Mercury</i> (Macrae <i>et al.</i>, 2020)
;
_computing_publication_material
;
WinGX (Farrugia, 2012)
;
_computing_structure_refinement
;
SHELXL2018 (Sheldrick, 2015<i>b</i>)
;
_computing_structure_solution
;
SHELXT2018 (Sheldrick, 2015<i>a</i>)
;
_diffrn_ambient_temperature 293(2)
_diffrn_measured_fraction_theta_full 0.997
_diffrn_measured_fraction_theta_max 0.994
_diffrn_measurement_device 'Three-circle Fixed Chi diffractometer'
_diffrn_measurement_device_type 'Bruker D8 QUEST ECO'
_diffrn_measurement_method '\w and \f scans'
_diffrn_radiation_probe x-ray
_diffrn_radiation_type MoK\a
_diffrn_radiation_wavelength 0.71073
_diffrn_reflns_av_R_equivalents 0.0208
_diffrn_reflns_av_unetI/netI 0.0123
_diffrn_reflns_limit_h_max 15
_diffrn_reflns_limit_h_min -15
_diffrn_reflns_limit_k_max 10
_diffrn_reflns_limit_k_min -11
_diffrn_reflns_limit_l_max 18
_diffrn_reflns_limit_l_min -18
_diffrn_reflns_number 30652
_diffrn_reflns_theta_full 25.242
_diffrn_reflns_theta_max 28.327
_diffrn_reflns_theta_min 2.888
_diffrn_standards_decay_% 0
_diffrn_standards_interval_count 0
_diffrn_standards_interval_time 0
_diffrn_standards_number 0
_exptl_absorpt_coefficient_mu 0.302
_exptl_absorpt_correction_T_max 0.6471
_exptl_absorpt_correction_T_min 0.6064
_exptl_absorpt_correction_type numerical
_exptl_crystal_colour green
_exptl_crystal_density_diffrn 1.448
_exptl_crystal_density_method 'not measured'
_exptl_crystal_description plate
_exptl_crystal_F_000 584
_exptl_crystal_size_max 0.741
_exptl_crystal_size_mid 0.448
_exptl_crystal_size_min 0.36
_refine_diff_density_max 0.303
_refine_diff_density_min -0.278
_refine_ls_extinction_method none
_refine_ls_goodness_of_fit_ref 1.045
_refine_ls_hydrogen_treatment refall
_refine_ls_matrix_type full
_refine_ls_number_constraints 0
_refine_ls_number_parameters 224
_refine_ls_number_reflns 3194
_refine_ls_number_restraints 0
_refine_ls_restrained_S_all 1.045
_refine_ls_R_factor_all 0.0389
_refine_ls_R_factor_gt 0.0353
_refine_ls_shift/su_max 0.002
_refine_ls_shift/su_mean 0
_refine_ls_structure_factor_coef Fsqd
_refine_ls_weighting_details 'w=1/[\s^2^(Fo^2^)+(0.0598P)^2^+0.2514P] where P=(Fo^2^+2Fc^2^)/3'
_refine_ls_weighting_scheme calc
_refine_ls_wR_factor_gt 0.1038
_refine_ls_wR_factor_ref 0.1067
_reflns_number_gt 2907
_reflns_number_total 3194
_reflns_threshold_expression 'I > 2\s(I)'
_cod_data_source_file ef3056sup1.cif
_cod_data_source_block II
_cod_depositor_comments 'Adding full bibliography for 2312525--2312526.cif.'
_cod_original_sg_symbol_H-M 'P 21/c'
_cod_database_code 2312526
_cod_database_fobs_code 2312526

loop_
_symmetry_equiv_pos_as_xyz
'x, y, z'
'-x, y+1/2, -z+1/2'
'-x, -y, -z'
'x, -y-1/2, z-1/2'

loop_
_atom_site_type_symbol
_atom_site_label
_atom_site_fract_x
_atom_site_fract_y
_atom_site_fract_z
_atom_site_U_iso_or_equiv
_atom_site_adp_type
_atom_site_calc_flag
_atom_site_occupancy
_atom_site_disorder_assembly
_atom_site_disorder_group
Cl Cl 1.05112(3) 0.27065(6) 0.57782(3) 0.06891(15) Uani d 1 . .
O O3 0.64726(8) 0.60188(11) 0.49608(6) 0.0494(2) Uani d 1 . .
O O1 0.70973(9) 0.46216(12) 0.79510(7) 0.0506(2) Uani d 1 . .
O O2 0.59619(8) 0.61202(12) 0.64034(7) 0.0513(2) Uani d 1 . .
N N2 0.46431(9) 0.79911(11) 0.40726(7) 0.0359(2) Uani d 1 . .
N N1 0.40130(10) 0.81870(13) 0.55084(7) 0.0415(2) Uani d 1 . .
C C8 0.38904(9) 0.86283(12) 0.45482(7) 0.0329(2) Uani d 1 . .
C C2 0.76984(9) 0.46817(12) 0.64153(8) 0.0333(2) Uani d 1 . .
C C7 0.66395(10) 0.56791(12) 0.58751(8) 0.0366(2) Uani d 1 . .
C C3 0.85209(10) 0.42167(14) 0.59101(8) 0.0386(2) Uani d 1 . .
C C9 0.30097(10) 0.97273(13) 0.40035(8) 0.0372(2) Uani d 1 . .
C C1 0.78668(10) 0.41900(14) 0.74288(8) 0.0383(2) Uani d 1 . .
C C12 0.46073(11) 0.83664(15) 0.31002(9) 0.0423(3) Uani d 1 . .
C C4 0.94755(10) 0.32745(16) 0.64037(9) 0.0438(3) Uani d 1 . .
C C11 0.37977(12) 0.94218(16) 0.25540(9) 0.0472(3) Uani d 1 . .
C C6 0.88328(12) 0.32154(17) 0.79078(9) 0.0492(3) Uani d 1 . .
C C10 0.29943(12) 1.00941(15) 0.30240(9) 0.0457(3) Uani d 1 . .
C C5 0.96310(11) 0.27580(17) 0.73958(10) 0.0499(3) Uani d 1 . .
C C13 0.21525(12) 1.04167(18) 0.45147(11) 0.0499(3) Uani d 1 . .
H H1A 0.3562(15) 0.859(2) 0.5827(12) 0.059(4) Uiso d 1 . .
H H12 0.5156(15) 0.784(2) 0.2873(13) 0.056(4) Uiso d 1 . .
H H3 0.8388(13) 0.4560(18) 0.5223(12) 0.048(4) Uiso d 1 . .
H H1B 0.4565(15) 0.7444(19) 0.5780(12) 0.053(4) Uiso d 1 . .
H H11 0.3748(15) 0.969(2) 0.1868(12) 0.058(4) Uiso d 1 . .
H H10 0.2410(15) 1.085(2) 0.2641(12) 0.060(4) Uiso d 1 . .
H H1 0.6558(19) 0.517(3) 0.7472(16) 0.086(6) Uiso d 1 . .
H H6 0.8933(15) 0.283(2) 0.8605(14) 0.064(5) Uiso d 1 . .
H H2 0.5216(18) 0.725(2) 0.4376(15) 0.073(5) Uiso d 1 . .
H H13A 0.1607(19) 1.111(3) 0.4046(15) 0.088(6) Uiso d 1 . .
H H13B 0.2567(17) 1.100(2) 0.5144(15) 0.075(5) Uiso d 1 . .
H H5 1.0313(17) 0.199(2) 0.7694(15) 0.075(5) Uiso d 1 . .
H H13C 0.1699(19) 0.957(3) 0.4738(16) 0.086(6) Uiso d 1 . .

loop_
_atom_site_aniso_label
_atom_site_aniso_U_11
_atom_site_aniso_U_22
_atom_site_aniso_U_33
_atom_site_aniso_U_12
_atom_site_aniso_U_13
_atom_site_aniso_U_23
Cl 0.0479(2) 0.0929(3) 0.0708(3) 0.01654(17) 0.02496(18) -0.0117(2)
O3 0.0525(5) 0.0564(5) 0.0393(4) 0.0140(4) 0.0131(4) 0.0070(4)
O1 0.0533(5) 0.0649(6) 0.0398(4) 0.0047(4) 0.0233(4) 0.0057(4)
O2 0.0510(5) 0.0582(5) 0.0502(5) 0.0176(4) 0.0233(4) 0.0074(4)
N2 0.0385(5) 0.0380(4) 0.0336(4) 0.0007(4) 0.0139(4) -0.0013(3)
N1 0.0468(5) 0.0477(5) 0.0332(5) 0.0080(4) 0.0165(4) 0.0019(4)
C8 0.0344(5) 0.0327(5) 0.0324(5) -0.0041(4) 0.0107(4) -0.0038(4)
C2 0.0325(5) 0.0332(5) 0.0337(5) -0.0038(4) 0.0088(4) -0.0025(4)
C7 0.0378(5) 0.0336(5) 0.0389(5) -0.0007(4) 0.0117(4) -0.0006(4)
C3 0.0366(5) 0.0440(6) 0.0355(5) -0.0020(4) 0.0110(4) -0.0032(4)
C9 0.0362(5) 0.0379(5) 0.0367(5) -0.0005(4) 0.0091(4) -0.0024(4)
C1 0.0376(5) 0.0432(5) 0.0345(5) -0.0044(4) 0.0110(4) -0.0010(4)
C12 0.0487(6) 0.0461(6) 0.0372(5) -0.0043(5) 0.0205(5) -0.0043(4)
C4 0.0333(5) 0.0512(6) 0.0465(6) 0.0009(5) 0.0111(4) -0.0087(5)
C11 0.0584(7) 0.0522(7) 0.0325(5) -0.0043(5) 0.0155(5) 0.0023(5)
C6 0.0466(6) 0.0602(7) 0.0364(6) 0.0028(5) 0.0050(5) 0.0070(5)
C10 0.0475(6) 0.0470(6) 0.0391(6) 0.0031(5) 0.0070(5) 0.0045(5)
C5 0.0377(6) 0.0557(7) 0.0493(7) 0.0063(5) 0.0016(5) 0.0012(5)
C13 0.0441(6) 0.0554(7) 0.0511(7) 0.0116(6) 0.0153(5) -0.0012(6)

loop_
_atom_type_symbol
_atom_type_description
_atom_type_scat_dispersion_real
_atom_type_scat_dispersion_imag
_atom_type_scat_source
C C 0.0033 0.0016 'International Tables Vol C Tables 4.2.6.8 and 6.1.1.4'
H H 0 0 'International Tables Vol C Tables 4.2.6.8 and 6.1.1.4'
N N 0.0061 0.0033 'International Tables Vol C Tables 4.2.6.8 and 6.1.1.4'
O O 0.0106 0.006 'International Tables Vol C Tables 4.2.6.8 and 6.1.1.4'
Cl Cl 0.1484 0.1585 'International Tables Vol C Tables 4.2.6.8 and 6.1.1.4'

loop_
_geom_angle_atom_site_label_1
_geom_angle_atom_site_label_2
_geom_angle_atom_site_label_3
_geom_angle_site_symmetry_1
_geom_angle_site_symmetry_3
_geom_angle
_geom_angle_publ_flag
C1 O1 H1 . . 101.0(13) ?
C8 N2 C12 . . 122.84(10) ?
C8 N2 H2 . . 122.9(12) ?
C12 N2 H2 . . 114.2(12) ?
C8 N1 H1A . . 119.3(11) ?
C8 N1 H1B . . 117.4(10) ?
H1A N1 H1B . . 123.3(15) ?
N1 C8 N2 . . 117.81(10) ?
N1 C8 C9 . . 123.44(10) ?
N2 C8 C9 . . 118.76(9) ?
C3 C2 C1 . . 119.13(10) ?
C3 C2 C7 . . 120.27(9) ?
C1 C2 C7 . . 120.59(10) ?
O3 C7 O2 . . 124.20(10) ?
O3 C7 C2 . . 119.34(10) ?
O2 C7 C2 . . 116.46(9) ?
C4 C3 C2 . . 119.90(10) ?
C4 C3 H3 . . 122.4(9) ?
C2 C3 H3 . . 117.7(9) ?
C10 C9 C8 . . 117.36(10) ?
C10 C9 C13 . . 123.34(11) ?
C8 C9 C13 . . 119.30(10) ?
O1 C1 C6 . . 118.94(10) ?
O1 C1 C2 . . 121.19(10) ?
C6 C1 C2 . . 119.87(11) ?
C11 C12 N2 . . 120.72(11) ?
C11 C12 H12 . . 125.8(11) ?
N2 C12 H12 . . 113.5(11) ?
C3 C4 C5 . . 121.16(11) ?
C3 C4 Cl . . 119.99(10) ?
C5 C4 Cl . . 118.84(10) ?
C12 C11 C10 . . 117.81(11) ?
C12 C11 H11 . . 122.3(10) ?
C10 C11 H11 . . 119.9(10) ?
C5 C6 C1 . . 120.24(11) ?
C5 C6 H6 . . 119.6(10) ?
C1 C6 H6 . . 120.2(10) ?
C9 C10 C11 . . 122.50(11) ?
C9 C10 H10 . . 118.9(10) ?
C11 C10 H10 . . 118.6(10) ?
C6 C5 C4 . . 119.68(11) ?
C6 C5 H5 . . 123.0(11) ?
C4 C5 H5 . . 117.2(11) ?
C9 C13 H13A . . 109.3(12) ?
C9 C13 H13B . . 111.7(11) ?
H13A C13 H13B . . 110.6(16) ?
C9 C13 H13C . . 111.3(12) ?
H13A C13 H13C . . 109.0(17) ?
H13B C13 H13C . . 104.9(16) ?

loop_
_geom_bond_atom_site_label_1
_geom_bond_atom_site_label_2
_geom_bond_site_symmetry_2
_geom_bond_distance
_geom_bond_publ_flag
Cl C4 . 1.7428(12) ?
O3 C7 . 1.2417(13) ?
O1 C1 . 1.3525(14) ?
O1 H1 . 0.90(2) ?
O2 C7 . 1.2741(13) ?
N2 C8 . 1.3494(13) ?
N2 C12 . 1.3554(14) ?
N2 H2 . 0.92(2) ?
N1 C8 . 1.3315(14) ?
N1 H1A . 0.849(18) ?
N1 H1B . 0.897(17) ?
C8 C9 . 1.4233(15) ?
C2 C3 . 1.3953(15) ?
C2 C1 . 1.4043(15) ?
C2 C7 . 1.5028(15) ?
C3 C4 . 1.3774(17) ?
C3 H3 . 0.952(15) ?
C9 C10 . 1.3694(17) ?
C9 C13 . 1.4971(16) ?
C1 C6 . 1.3972(17) ?
C12 C11 . 1.3538(19) ?
C12 H12 . 0.907(17) ?
C4 C5 . 1.3851(19) ?
C11 C10 . 1.4036(19) ?
C11 H11 . 0.951(16) ?
C6 C5 . 1.376(2) ?
C6 H6 . 0.982(18) ?
C10 H10 . 0.967(17) ?
C5 H5 . 1.01(2) ?
C13 H13A . 0.96(2) ?
C13 H13B . 0.99(2) ?
C13 H13C . 0.99(2) ?

loop_
_geom_hbond_atom_site_label_D
_geom_hbond_atom_site_label_H
_geom_hbond_atom_site_label_A
_geom_hbond_site_symmetry_A
_geom_hbond_distance_DH
_geom_hbond_distance_HA
_geom_hbond_distance_DA
_geom_hbond_angle_DHA
_geom_hbond_publ_flag
O1 H1 O2 . 0.90(2) 1.63(2) 2.49(13) 159(2) yes
N1 H1A O1 3_665 0.85(18) 2.20(17) 3.02(15) 162.2(16) yes
N1 H1B O2 4_565 0.89(17) 1.95(17) 2.84(15) 170.3(16) yes
N2 H2 O3 4_565 0.92(19) 1.79(2) 2.70(14) 172.20 yes
C3 H3 O3 . 0.95(16) 2.49(16) 2.81(15) 100.0(11) yes

loop_
_geom_torsion_atom_site_label_1
_geom_torsion_atom_site_label_2
_geom_torsion_atom_site_label_3
_geom_torsion_atom_site_label_4
_geom_torsion_site_symmetry_1
_geom_torsion_site_symmetry_2
_geom_torsion_site_symmetry_3
_geom_torsion_site_symmetry_4
_geom_torsion
_geom_torsion_publ_flag
C12 N2 C8 N1 . . . . -179.32(10) ?
C12 N2 C8 C9 . . . . 0.82(16) ?
C3 C2 C7 O3 . . . . 3.52(16) ?
C1 C2 C7 O3 . . . . -175.75(10) ?
C3 C2 C7 O2 . . . . -176.66(10) ?
C1 C2 C7 O2 . . . . 4.08(15) ?
C1 C2 C3 C4 . . . . 0.64(16) ?
C7 C2 C3 C4 . . . . -178.64(10) ?
N1 C8 C9 C10 . . . . 179.07(11) ?
N2 C8 C9 C10 . . . . -1.08(15) ?
N1 C8 C9 C13 . . . . -1.13(17) ?
N2 C8 C9 C13 . . . . 178.72(10) ?
C3 C2 C1 O1 . . . . 179.51(10) ?
C7 C2 C1 O1 . . . . -1.22(16) ?
C3 C2 C1 C6 . . . . -1.56(17) ?
C7 C2 C1 C6 . . . . 177.71(10) ?
C8 N2 C12 C11 . . . . 0.10(18) ?
C2 C3 C4 C5 . . . . 0.77(18) ?
C2 C3 C4 Cl . . . . -179.44(8) ?
N2 C12 C11 C10 . . . . -0.70(19) ?
O1 C1 C6 C5 . . . . -179.95(12) ?
C2 C1 C6 C5 . . . . 1.10(19) ?
C8 C9 C10 C11 . . . . 0.50(18) ?
C13 C9 C10 C11 . . . . -179.30(12) ?
C12 C11 C10 C9 . . . . 0.4(2) ?
C1 C6 C5 C4 . . . . 0.3(2) ?
C3 C4 C5 C6 . . . . -1.2(2) ?
Cl C4 C5 C6 . . . . 178.96(11) ?
